data_4342931
loop_
_publ_author_name
'Ainsworth, Chris M.'
'Wang, Chun-Hai'
'Johnston, Hannah E.'
'McCabe, Emma E.'
'Tucker, Matthew G.'
'Brand, Helen E. A.'
'Evans, John S. O.'

_publ_section_title
;
 Infinitely Adaptive Transition-Metal Ordering in Ln2O2MSe2-Type
 Oxychalcogenides.
;
_journal_issue 15
_journal_name_full 'Inorganic chemistry'
_journal_page_first 7230
_journal_page_last 7238
_journal_paper_doi 10.1021/acs.inorgchem.5b00599
_journal_volume 54
_journal_year 2015
_chemical_formula_sum 'Ce2 Fe0.1875 O2 Se2 Zn0.8125'
_space_group_IT_number 72
_symmetry_cell_setting orthorhombic
_symmetry_space_group_name_Hall '-I 2a 2'
_symmetry_space_group_name_H-M 'I m c b'
_cell_angle_alpha 90
_cell_angle_beta 90
_cell_angle_gamma 90
_cell_formula_units_Z 20
_cell_length_a 28.3945(8)
_cell_length_b 5.67917(18)
_cell_length_c 17.70433(12)
_cell_measurement_temperature 293
_cell_volume 2854.95(12)
_diffrn_ambient_temperature 298
_diffrn_radiation_type 'Cu K\a'
_diffrn_radiation_wavelength 1.540596
_exptl_crystal_density_diffrn 6.21610
_cod_data_source_file ic5b00599_si_003.cif
_cod_data_source_block Ce2O2Zn0.8125Fe0.1875Se2-ACS
_cod_depositor_comments
;
The following automatic conversions were performed:

'_symmetry_cell_setting' value 'Orthorhombic' changed to
'orthorhombic' according to
/usr/data/users/saulius/crontab/automatic-downloads/rss-feeds/ACS/lib/dictionaries/cif_core.dic
dictionary named 'cif_core.dic' version 2.4.2 from 2011-04-26.

Automatic conversion script
Id: cif_fix_values 3271 2015-04-21 07:52:19Z andrius 

 Adding full bibliography for 4342795--4342931.cif.
;
_cod_original_cell_volume 2854.95(13)
_cod_original_sg_symbol_H-M Imcb
_cod_original_formula_sum 'Ce2 O2 Zn0.8125 Fe0.1875 Se2'
_cod_database_code 4342931

loop_
_symmetry_equiv_pos_as_xyz
'x, y, z '
'-x, -y+1/2, z+1/2 '
'-x, y, z '
'-x, y+1/2, -z+1/2 '
'x, -y, -z '
'x, -y+1/2, z+1/2 '
'-x, -y, -z '
'x, y+1/2, -z+1/2 '
'x+1/2, y+1/2, z+1/2 '
'-x+1/2, -y, z '
'-x+1/2, y+1/2, z+1/2 '
'-x+1/2, y, -z '
'x+1/2, -y+1/2, -z+1/2 '
'x+1/2, -y, z '
'-x+1/2, -y+1/2, -z+1/2 '
'x+1/2, y, -z '

loop_
_atom_site_label
_atom_site_type_symbol
_atom_site_symmetry_multiplicity
_atom_site_fract_x
_atom_site_fract_y
_atom_site_fract_z
_atom_site_occupancy
_atom_site_B_iso_or_equiv
Ce1_1 Ce 16 0.2003(5) 0.7442(15) 0.3201(4) 1 0.31(3)
Ce1_2 Ce 16 0.4002(4) 0.7702(13) 0.3159(3) 1 0.31(3)
Ce1_3 Ce 8 0 0.7723(19) 0.8225(6) 1 0.31(3)
O1_1 O 8 0.75 0 0.2461(5) 1 0.33(4)
O1_2 O 16 0.8492(4) 0.485(3) 0.2558(3) 1 0.33(4)
O1_3 O 16 -0.0494(6) -0.023(2) 0.2513(5) 1 0.33(4)
Se1_1 Se 16 0.6998(4) 0.2587(15) 0.0811(3) 1 0.59(4)
Se1_2 Se 16 0.9009(4) 0.2312(13) 0.0850(4) 1 0.59(4)
Se1_3 Se 8 0 0.7315(17) 0.0918(5) 1 0.59(4)
Zn1_1 Zn 8 0.0554(3) 0.5 0 0.875 0.94(6)
Zn1_2 Zn 8 0.1511(5) 0 0 0.875 0.94(6)
Zn1_3 Zn 4 0.75 0 0.5 0.875 0.94(6)
Fe1_1 Fe 8 0.0554(3) 0.5 0 0.125 0.94(6)
Fe1_2 Fe 8 0.1511(5) 0 0 0.125 0.94(6)
Fe1_3 Fe 4 0.75 0 0.5 0.125 0.94(6)

loop_
_cod_changelog_entry_id
_cod_changelog_entry_author
_cod_changelog_entry_date
_cod_changelog_entry_text
1 'Vaitkus, Antanas' 2024-10-02T10:42:30+03:00
;
 Removed the '_chemical_name_mineral' data item since it had an incorrect value.
;
